data_7014565
loop_
_publ_author_name
'Miyasaka, Hitoshi'
'Motokawa, Natsuko'
'Atsuumi, Ryo'
'Kamo, Hiromichi'
'Asai, Yuichiro'
'Yamashita, Masahiro'

_publ_section_title
;
 Tuning of the ionization potential of paddlewheel diruthenium(II, II)
 complexes with fluorine atoms on the benzoate ligands.
;
_journal_issue 3
_journal_name_full 'Dalton transactions (Cambridge, England : 2003)'
_journal_page_first 673
_journal_page_last 682
_journal_paper_doi 10.1039/c0dt00956c
_journal_volume 40
_journal_year 2011
_chemical_formula_moiety 'C36 H24 F12 O10 Ru2 '
_chemical_formula_sum 'C36 H24 F12 O10 Ru2'
_chemical_formula_weight 1046.70
_space_group_IT_number 14
_symmetry_cell_setting monoclinic
_symmetry_Int_Tables_number 14
_symmetry_space_group_name_Hall '-P 2ybc'
_symmetry_space_group_name_H-M 'P 1 21/c 1'
_cell_angle_alpha 90.0000
_cell_angle_beta 103.330(2)
_cell_angle_gamma 90.0000
_cell_formula_units_Z 2
_cell_length_a 9.2572(16)
_cell_length_b 19.413(3)
_cell_length_c 10.1835(17)
_cell_measurement_reflns_used 4698
_cell_measurement_temperature 93.1
_cell_measurement_theta_max 27.5
_cell_measurement_theta_min 3.1
_cell_volume 1780.8(5)
_computing_cell_refinement CrystalClear
_computing_data_collection CrystalClear
_computing_data_reduction CrystalStructure
_computing_publication_material 'CrystalStructure 3.8'
_computing_structure_refinement SHELXL
_computing_structure_solution SIR92
_diffrn_ambient_temperature 93.1
_diffrn_detector_area_resol_mean 7.31
_diffrn_measured_fraction_theta_full 0.998
_diffrn_measured_fraction_theta_max 0.998
_diffrn_measurement_device_type 'Rigaku Saturn'
_diffrn_measurement_method \w
_diffrn_radiation_type 'Mo K\a'
_diffrn_radiation_wavelength 0.71070
_diffrn_reflns_av_R_equivalents 0.056
_diffrn_reflns_limit_h_max 12
_diffrn_reflns_limit_h_min -12
_diffrn_reflns_limit_k_max 25
_diffrn_reflns_limit_k_min -23
_diffrn_reflns_limit_l_max 9
_diffrn_reflns_limit_l_min -13
_diffrn_reflns_number 14500
_diffrn_reflns_theta_full 27.48
_diffrn_reflns_theta_max 27.48
_exptl_absorpt_coefficient_mu 0.972
_exptl_absorpt_correction_T_max 0.971
_exptl_absorpt_correction_T_min 0.816
_exptl_absorpt_correction_type multi-scan
_exptl_absorpt_process_details 'Jacobson, R. (1998) Private communication'
_exptl_crystal_colour brown
_exptl_crystal_density_diffrn 1.952
_exptl_crystal_density_method 'not measured'
_exptl_crystal_description platelet
_exptl_crystal_F_000 1032.00
_exptl_crystal_size_max 0.10
_exptl_crystal_size_mid 0.08
_exptl_crystal_size_min 0.03
_refine_diff_density_max 2.41
_refine_diff_density_min -0.97
_refine_ls_extinction_method none
_refine_ls_goodness_of_fit_ref 1.123
_refine_ls_hydrogen_treatment constr
_refine_ls_number_parameters 272
_refine_ls_number_reflns 4072
_refine_ls_R_factor_gt 0.0471
_refine_ls_shift/su_max 0.0010
_refine_ls_structure_factor_coef Fsqd
_refine_ls_weighting_details 'w = 1/[\s^2^(Fo^2^)+(0.0537P)^2^+0.0000P] where P=(Fo^2^+2Fc^2^)/3'
_refine_ls_weighting_scheme calc
_refine_ls_wR_factor_ref 0.1130
_reflns_number_gt 3157
_reflns_number_total 4072
_reflns_threshold_expression F^2^>2.0\s(F^2^)
_cod_data_source_file C0DT00956C.TXT
_cod_data_source_block Ru2-245F3PhCO2
_cod_original_cell_volume 1780.7(5)
_cod_original_formula_sum 'C36 H24 F12 O10 Ru2 '
_cod_database_code 7014565

loop_
_symmetry_equiv_pos_site_id
_symmetry_equiv_pos_as_xyz
1 +X,+Y,+Z
2 -X,1/2+Y,1/2-Z
3 -X,-Y,-Z
4 +X,1/2-Y,1/2+Z

loop_
_atom_site_label
_atom_site_type_symbol
_atom_site_fract_x
_atom_site_fract_y
_atom_site_fract_z
_atom_site_U_iso_or_equiv
_atom_site_adp_type
_atom_site_occupancy
_atom_site_symmetry_multiplicity
_atom_site_calc_flag
_atom_site_refinement_flags
_atom_site_disorder_assembly
_atom_site_disorder_group
Ru(1) Ru 0.39681(3) 0.524180(15) 0.43399(3) 0.01257(11) Uani 1.00 1 d . . .
F(1) F 0.3925(2) 0.45185(12) 0.0029(2) 0.0243(5) Uani 1.00 1 d . . .
F(2) F 0.6847(3) 0.28434(13) -0.1402(2) 0.0336(6) Uani 1.00 1 d . . .
F(3) F 0.8388(2) 0.26445(12) 0.1165(2) 0.0257(5) Uani 1.00 1 d . . .
F(4) F 0.0670(2) 0.34703(12) 0.3397(2) 0.0247(5) Uani 1.00 1 d . . .
F(5) F 0.0627(2) 0.13317(12) 0.5487(2) 0.0288(5) Uani 1.00 1 d . . .
F(6) F 0.3222(2) 0.16183(11) 0.7223(2) 0.0256(5) Uani 1.00 1 d . . .
O(1) O 0.4513(2) 0.48228(12) 0.2647(2) 0.0149(5) Uani 1.00 1 d . . .
O(2) O 0.6536(2) 0.43365(13) 0.3961(2) 0.0152(5) Uani 1.00 1 d . . .
O(3) O 0.2812(2) 0.43447(12) 0.4507(2) 0.0142(5) Uani 1.00 1 d . . .
O(4) O 0.4858(2) 0.38681(13) 0.5817(2) 0.0165(5) Uani 1.00 1 d . . .
O(5) O 0.1717(2) 0.56458(13) 0.3049(2) 0.0168(5) Uani 1.00 1 d . . .
C(1) C 0.5630(4) 0.44281(19) 0.2832(3) 0.0149(7) Uani 1.00 1 d . . .
C(2) C 0.5904(4) 0.40261(19) 0.1669(3) 0.0147(7) Uani 1.00 1 d . . .
C(3) C 0.5091(4) 0.4085(2) 0.0346(4) 0.0192(8) Uani 1.00 1 d . . .
C(4) C 0.5390(4) 0.3707(2) -0.0708(4) 0.0243(9) Uani 1.00 1 d . . .
C(5) C 0.6520(4) 0.3229(2) -0.0410(4) 0.0224(8) Uani 1.00 1 d . . .
C(6) C 0.7320(4) 0.3133(2) 0.0900(4) 0.0193(8) Uani 1.00 1 d . . .
C(7) C 0.7043(4) 0.35335(19) 0.1926(3) 0.0159(7) Uani 1.00 1 d . . .
C(8) C 0.3507(4) 0.38498(18) 0.5161(3) 0.0140(7) Uani 1.00 1 d . . .
C(9) C 0.2711(4) 0.31839(19) 0.5209(3) 0.0168(7) Uani 1.00 1 d . . .
C(10) C 0.1358(4) 0.30239(19) 0.4354(3) 0.0176(8) Uani 1.00 1 d . . .
C(11) C 0.0636(4) 0.2399(2) 0.4401(4) 0.0213(8) Uani 1.00 1 d . . .
C(12) C 0.1296(4) 0.1936(2) 0.5377(4) 0.0193(8) Uani 1.00 1 d . . .
C(13) C 0.2627(4) 0.20818(19) 0.6264(4) 0.0201(8) Uani 1.00 1 d . . .
C(14) C 0.3350(4) 0.26914(19) 0.6167(3) 0.0167(7) Uani 1.00 1 d . . .
C(15) C 0.1057(4) 0.5231(2) 0.1866(4) 0.0235(9) Uani 1.00 1 d . . .
C(16) C -0.0489(4) 0.5061(2) 0.2016(4) 0.0263(9) Uani 1.00 1 d . . .
C(17) C -0.0891(4) 0.5677(2) 0.2774(4) 0.0205(8) Uani 1.00 1 d . . .
C(18) C 0.0583(4) 0.5832(2) 0.3751(4) 0.0241(9) Uani 1.00 1 d . . .
H(1) H 0.4837 0.3774 -0.1608 0.029 Uiso 1.00 1 c R . .
H(2) H 0.7628 0.3476 0.2818 0.019 Uiso 1.00 1 c R . .
H(3) H -0.0275 0.2297 0.3783 0.026 Uiso 1.00 1 c R . .
H(4) H 0.4289 0.2778 0.6755 0.020 Uiso 1.00 1 c R . .
H(5) H 0.1639 0.4805 0.1844 0.028 Uiso 1.00 1 c R . .
H(6) H 0.1018 0.5494 0.1026 0.028 Uiso 1.00 1 c R . .
H(7) H -0.0494 0.4631 0.2537 0.032 Uiso 1.00 1 c R . .
H(8) H -0.1185 0.5011 0.1124 0.032 Uiso 1.00 1 c R . .
H(9) H -0.1670 0.5561 0.3259 0.025 Uiso 1.00 1 c R . .
H(10) H -0.1229 0.6070 0.2161 0.025 Uiso 1.00 1 c R . .
H(11) H 0.0654 0.6327 0.3993 0.029 Uiso 1.00 1 c R . .
H(12) H 0.0689 0.5557 0.4587 0.029 Uiso 1.00 1 c R . .

loop_
_atom_site_aniso_label
_atom_site_aniso_U_11
_atom_site_aniso_U_22
_atom_site_aniso_U_33
_atom_site_aniso_U_12
_atom_site_aniso_U_13
_atom_site_aniso_U_23
Ru(1) 0.01344(18) 0.01096(17) 0.01321(17) 0.00075(11) 0.00289(12) -0.00060(11)
F(1) 0.0229(12) 0.0296(12) 0.0180(12) 0.0094(10) -0.0001(9) -0.0025(10)
F(2) 0.0406(16) 0.0371(15) 0.0226(13) 0.0127(12) 0.0065(11) -0.0129(11)
F(3) 0.0253(13) 0.0236(12) 0.0275(13) 0.0115(10) 0.0049(10) -0.0042(10)
F(4) 0.0204(12) 0.0225(12) 0.0276(13) -0.0026(10) -0.0019(10) 0.0066(10)
F(5) 0.0374(14) 0.0178(12) 0.0318(14) -0.0098(10) 0.0091(11) 0.0012(10)
F(6) 0.0275(13) 0.0189(12) 0.0300(13) 0.0008(10) 0.0057(11) 0.0102(10)
O(1) 0.0148(13) 0.0163(13) 0.0126(12) 0.0040(10) 0.0013(10) -0.0022(10)
O(2) 0.0160(13) 0.0196(13) 0.0088(11) 0.0030(10) 0.0004(10) -0.0032(10)
O(3) 0.0126(12) 0.0131(12) 0.0161(13) -0.0001(10) 0.0019(10) 0.0016(10)
O(4) 0.0174(13) 0.0128(12) 0.0176(13) -0.0006(10) 0.0006(11) 0.0032(10)
O(5) 0.0136(13) 0.0190(13) 0.0171(13) 0.0007(10) 0.0024(10) -0.0020(10)
C(1) 0.0148(18) 0.0126(17) 0.0185(18) -0.0018(14) 0.0061(15) 0.0003(14)
C(2) 0.0153(18) 0.0161(18) 0.0145(18) -0.0018(14) 0.0073(14) -0.0015(14)
C(3) 0.0167(19) 0.0198(19) 0.020(2) 0.0035(16) 0.0026(15) -0.0014(15)
C(4) 0.026(2) 0.027(2) 0.017(2) 0.0050(18) -0.0005(17) -0.0041(17)
C(5) 0.031(2) 0.021(2) 0.0155(19) 0.0039(17) 0.0064(17) -0.0104(16)
C(6) 0.023(2) 0.0162(18) 0.020(2) 0.0053(16) 0.0078(16) 0.0033(16)
C(7) 0.0165(18) 0.0149(18) 0.0160(18) -0.0013(15) 0.0027(15) -0.0001(14)
C(8) 0.0167(18) 0.0129(17) 0.0134(17) -0.0001(14) 0.0054(14) -0.0031(14)
C(9) 0.0198(19) 0.0129(17) 0.0181(18) 0.0002(15) 0.0051(15) -0.0031(14)
C(10) 0.021(2) 0.0158(18) 0.0169(19) 0.0020(16) 0.0055(15) -0.0002(15)
C(11) 0.022(2) 0.021(2) 0.020(2) -0.0042(16) 0.0038(16) -0.0029(16)
C(12) 0.023(2) 0.0141(18) 0.023(2) -0.0069(16) 0.0096(16) -0.0037(16)
C(13) 0.028(2) 0.0137(18) 0.021(2) 0.0032(16) 0.0115(17) 0.0040(15)
C(14) 0.0161(18) 0.0160(18) 0.0176(19) 0.0032(15) 0.0030(15) -0.0040(15)
C(15) 0.021(2) 0.029(2) 0.018(2) 0.0024(17) 0.0016(17) -0.0075(16)
C(16) 0.024(2) 0.026(2) 0.028(2) -0.0037(18) 0.0063(18) -0.0052(19)
C(17) 0.0179(19) 0.026(2) 0.0187(19) 0.0003(16) 0.0060(16) 0.0010(16)
C(18) 0.017(2) 0.028(2) 0.028(2) 0.0041(17) 0.0063(17) -0.0084(18)

loop_
_atom_type_symbol
_atom_type_description
_atom_type_scat_dispersion_real
_atom_type_scat_dispersion_imag
_atom_type_scat_source
C C 0.003 0.002
;
International Tables for Crystallography
(1992, Vol. C, Tables 4.2.6.8 and 6.1.1.4)
;
H H 0.000 0.000
;
International Tables for Crystallography
(1992, Vol. C, Table 6.1.1.4)
;
O O 0.011 0.006
;
International Tables for Crystallography
(1992, Vol. C, Tables 4.2.6.8 and 6.1.1.4)
;
Ru Ru -1.259 0.836
;
International Tables for Crystallography
(1992, Vol. C, Tables 4.2.6.8 and 6.1.1.4)
;
F F 0.017 0.010
;
International Tables for Crystallography
(1992, Vol. C, Tables 4.2.6.8 and 6.1.1.4)
;

loop_
_geom_angle_atom_site_label_1
_geom_angle_atom_site_label_2
_geom_angle_atom_site_label_3
_geom_angle
_geom_angle_publ_flag
_geom_angle_site_symmetry_1
_geom_angle_site_symmetry_2
_geom_angle_site_symmetry_3
Ru(1) Ru(1) O(1) 89.85(6) yes 3_666 . .
Ru(1) Ru(1) O(2) 89.40(6) yes 3_666 . 3_666
Ru(1) Ru(1) O(3) 89.07(6) yes 3_666 . .
Ru(1) Ru(1) O(4) 90.33(6) yes 3_666 . 3_666
Ru(1) Ru(1) O(5) 174.21(6) yes 3_666 . .
O(1) Ru(1) O(2) 179.00(9) yes . . 3_666
O(1) Ru(1) O(3) 88.15(10) yes . . .
O(1) Ru(1) O(4) 91.76(10) yes . . 3_666
O(1) Ru(1) O(5) 91.17(9) yes . . .
O(2) Ru(1) O(3) 92.50(10) yes 3_666 . .
O(2) Ru(1) O(4) 87.58(10) yes 3_666 . 3_666
O(2) Ru(1) O(5) 89.64(9) yes 3_666 . .
O(3) Ru(1) O(4) 179.39(9) yes . . 3_666
O(3) Ru(1) O(5) 85.27(8) yes . . .
O(4) Ru(1) O(5) 95.33(9) yes 3_666 . .
Ru(1) O(1) C(1) 117.5(2) yes . . .
Ru(1) O(2) C(1) 118.3(2) yes 3_666 . .
Ru(1) O(3) C(8) 118.4(2) yes . . .
Ru(1) O(4) C(8) 116.9(2) yes 3_666 . .
Ru(1) O(5) C(15) 115.4(2) yes . . .
Ru(1) O(5) C(18) 117.5(2) yes . . .
C(15) O(5) C(18) 109.4(2) yes . . .
O(1) C(1) O(2) 124.5(3) yes . . .
O(1) C(1) C(2) 118.8(3) yes . . .
O(2) C(1) C(2) 116.7(3) yes . . .
C(1) C(2) C(3) 125.1(3) yes . . .
C(1) C(2) C(7) 117.9(3) yes . . .
C(3) C(2) C(7) 116.9(3) yes . . .
F(1) C(3) C(2) 120.6(3) yes . . .
F(1) C(3) C(4) 116.1(3) yes . . .
C(2) C(3) C(4) 123.4(3) yes . . .
C(3) C(4) C(5) 117.7(3) yes . . .
F(2) C(5) C(4) 119.9(3) yes . . .
F(2) C(5) C(6) 119.2(3) yes . . .
C(4) C(5) C(6) 120.9(4) yes . . .
F(3) C(6) C(5) 119.4(3) yes . . .
F(3) C(6) C(7) 120.1(3) yes . . .
C(5) C(6) C(7) 120.5(3) yes . . .
C(2) C(7) C(6) 120.5(3) yes . . .
O(3) C(8) O(4) 125.2(3) yes . . .
O(3) C(8) C(9) 118.8(3) yes . . .
O(4) C(8) C(9) 116.0(3) yes . . .
C(8) C(9) C(10) 123.7(3) yes . . .
C(8) C(9) C(14) 118.9(3) yes . . .
C(10) C(9) C(14) 117.5(3) yes . . .
F(4) C(10) C(9) 121.2(3) yes . . .
F(4) C(10) C(11) 115.7(3) yes . . .
C(9) C(10) C(11) 123.1(3) yes . . .
C(10) C(11) C(12) 117.3(3) yes . . .
F(5) C(12) C(11) 119.7(3) yes . . .
F(5) C(12) C(13) 119.0(3) yes . . .
C(11) C(12) C(13) 121.3(3) yes . . .
F(6) C(13) C(12) 119.4(3) yes . . .
F(6) C(13) C(14) 120.2(3) yes . . .
C(12) C(13) C(14) 120.4(3) yes . . .
C(9) C(14) C(13) 120.3(3) yes . . .
O(5) C(15) C(16) 105.3(3) yes . . .
C(15) C(16) C(17) 103.2(3) yes . . .
C(16) C(17) C(18) 101.5(3) yes . . .
O(5) C(18) C(17) 105.8(3) yes . . .
C(3) C(4) H(1) 121.2 no . . .
C(5) C(4) H(1) 121.2 no . . .
C(2) C(7) H(2) 119.7 no . . .
C(6) C(7) H(2) 119.7 no . . .
C(10) C(11) H(3) 121.4 no . . .
C(12) C(11) H(3) 121.4 no . . .
C(9) C(14) H(4) 119.8 no . . .
C(13) C(14) H(4) 119.8 no . . .
O(5) C(15) H(5) 110.7 no . . .
O(5) C(15) H(6) 110.7 no . . .
C(16) C(15) H(5) 110.7 no . . .
C(16) C(15) H(6) 110.7 no . . .
H(5) C(15) H(6) 108.8 no . . .
C(15) C(16) H(7) 111.1 no . . .
C(15) C(16) H(8) 111.1 no . . .
C(17) C(16) H(7) 111.1 no . . .
C(17) C(16) H(8) 111.1 no . . .
H(7) C(16) H(8) 109.1 no . . .
C(16) C(17) H(9) 111.5 no . . .
C(16) C(17) H(10) 111.5 no . . .
C(18) C(17) H(9) 111.5 no . . .
C(18) C(17) H(10) 111.5 no . . .
H(9) C(17) H(10) 109.3 no . . .
O(5) C(18) H(11) 110.6 no . . .
O(5) C(18) H(12) 110.6 no . . .
C(17) C(18) H(11) 110.6 no . . .
C(17) C(18) H(12) 110.6 no . . .
H(11) C(18) H(12) 108.7 no . . .

loop_
_geom_bond_atom_site_label_1
_geom_bond_atom_site_label_2
_geom_bond_distance
_geom_bond_publ_flag
_geom_bond_site_symmetry_1
_geom_bond_site_symmetry_2
Ru(1) Ru(1) 2.2703(3) yes . 3_666
Ru(1) O(1) 2.070(2) yes . .
Ru(1) O(2) 2.063(2) yes . 3_666
Ru(1) O(3) 2.071(2) yes . .
Ru(1) O(4) 2.067(2) yes . 3_666
Ru(1) O(5) 2.329(2) yes . .
F(1) C(3) 1.347(4) yes . .
F(2) C(5) 1.347(5) yes . .
F(3) C(6) 1.352(4) yes . .
F(4) C(10) 1.349(4) yes . .
F(5) C(12) 1.343(4) yes . .
F(6) C(13) 1.348(4) yes . .
O(1) C(1) 1.266(4) yes . .
O(2) C(1) 1.270(4) yes . .
O(3) C(8) 1.258(4) yes . .
O(4) C(8) 1.275(4) yes . .
O(5) C(15) 1.461(4) yes . .
O(5) C(18) 1.445(5) yes . .
C(1) C(2) 1.488(5) yes . .
C(2) C(3) 1.389(5) yes . .
C(2) C(7) 1.403(5) yes . .
C(3) C(4) 1.380(6) yes . .
C(4) C(5) 1.380(5) yes . .
C(5) C(6) 1.380(5) yes . .
C(6) C(7) 1.373(5) yes . .
C(8) C(9) 1.494(5) yes . .
C(9) C(10) 1.386(5) yes . .
C(9) C(14) 1.396(5) yes . .
C(10) C(11) 1.390(5) yes . .
C(11) C(12) 1.375(5) yes . .
C(12) C(13) 1.379(5) yes . .
C(13) C(14) 1.374(5) yes . .
C(15) C(16) 1.510(6) yes . .
C(16) C(17) 1.516(6) yes . .
C(17) C(18) 1.522(5) yes . .
C(4) H(1) 0.950 no . .
C(7) H(2) 0.950 no . .
C(11) H(3) 0.950 no . .
C(14) H(4) 0.950 no . .
C(15) H(5) 0.990 no . .
C(15) H(6) 0.990 no . .
C(16) H(7) 0.990 no . .
C(16) H(8) 0.990 no . .
C(17) H(9) 0.990 no . .
C(17) H(10) 0.990 no . .
C(18) H(11) 0.990 no . .
C(18) H(12) 0.990 no . .

loop_
_geom_contact_atom_site_label_1
_geom_contact_atom_site_label_2
_geom_contact_distance
_geom_contact_publ_flag
_geom_contact_site_symmetry_1
_geom_contact_site_symmetry_2
F(1) F(1) 2.741(3) ? . 3_665
F(1) F(5) 3.595(3) ? . 4_554
F(1) F(6) 3.310(3) ? . 4_554
F(1) C(2) 3.336(4) ? . 3_665
F(1) C(3) 2.912(4) ? . 3_665
F(1) C(4) 3.541(4) ? . 3_665
F(1) C(16) 3.474(4) ? . 3_565
F(1) C(17) 3.534(4) ? . 3_565
F(2) F(3) 3.271(3) ? . 4_554
F(2) C(6) 3.448(4) ? . 4_554
F(2) C(7) 3.196(4) ? . 4_554
F(2) C(11) 3.446(4) ? . 4_654
F(3) F(2) 3.271(3) ? . 4_555
F(3) F(4) 3.160(3) ? . 1_655
F(3) F(5) 3.063(3) ? . 4_654
F(3) C(11) 3.501(4) ? . 1_655
F(3) C(11) 3.048(5) ? . 4_654
F(3) C(12) 3.091(5) ? . 4_654
F(4) F(3) 3.160(3) ? . 1_455
F(4) F(5) 2.979(3) ? . 4_554
F(4) F(6) 2.888(3) ? . 4_554
F(4) C(6) 3.588(4) ? . 1_455
F(4) C(7) 3.349(4) ? . 1_455
F(4) C(12) 3.352(5) ? . 4_554
F(4) C(13) 3.311(5) ? . 4_554
F(5) F(1) 3.595(3) ? . 4_555
F(5) F(3) 3.063(3) ? . 4_455
F(5) F(4) 2.979(3) ? . 4_555
F(5) C(6) 3.350(5) ? . 4_455
F(5) C(15) 3.319(4) ? . 2_545
F(5) C(15) 3.328(4) ? . 4_555
F(5) C(16) 3.528(5) ? . 2_545
F(5) C(16) 3.397(5) ? . 4_555
F(6) F(1) 3.310(3) ? . 4_555
F(6) F(4) 2.888(3) ? . 4_555
F(6) O(1) 3.034(3) ? . 4_555
F(6) O(3) 3.075(3) ? . 4_555
F(6) C(1) 2.974(4) ? . 4_555
F(6) C(2) 2.948(4) ? . 4_555
F(6) C(3) 3.168(5) ? . 4_555
F(6) C(8) 3.080(4) ? . 4_555
F(6) C(9) 3.207(4) ? . 4_555
F(6) C(10) 3.146(5) ? . 4_555
O(1) F(6) 3.034(3) ? . 4_554
O(1) C(4) 3.483(4) ? . 3_665
O(3) F(6) 3.075(3) ? . 4_554
O(4) C(4) 3.472(5) ? . 1_556
C(1) F(6) 2.974(4) ? . 4_554
C(2) F(1) 3.336(4) ? . 3_665
C(2) F(6) 2.948(4) ? . 4_554
C(3) F(1) 2.912(4) ? . 3_665
C(3) F(6) 3.168(5) ? . 4_554
C(3) C(13) 3.492(6) ? . 4_554
C(4) F(1) 3.541(4) ? . 3_665
C(4) O(1) 3.483(4) ? . 3_665
C(4) O(4) 3.472(5) ? . 1_554
C(6) F(2) 3.448(4) ? . 4_555
C(6) F(4) 3.588(4) ? . 1_655
C(6) F(5) 3.350(5) ? . 4_654
C(7) F(2) 3.196(4) ? . 4_555
C(7) F(4) 3.349(4) ? . 1_655
C(8) F(6) 3.080(4) ? . 4_554
C(9) F(6) 3.207(4) ? . 4_554
C(10) F(6) 3.146(5) ? . 4_554
C(11) F(2) 3.446(4) ? . 4_455
C(11) F(3) 3.501(4) ? . 1_455
C(11) F(3) 3.048(5) ? . 4_455
C(12) F(3) 3.091(5) ? . 4_455
C(12) F(4) 3.352(5) ? . 4_555
C(13) F(4) 3.311(5) ? . 4_555
C(13) C(3) 3.492(6) ? . 4_555
C(15) F(5) 3.319(4) ? . 2_555
C(15) F(5) 3.328(4) ? . 4_554
C(16) F(1) 3.474(4) ? . 3_565
C(16) F(5) 3.528(5) ? . 2_555
C(16) F(5) 3.397(5) ? . 4_554
C(17) F(1) 3.534(4) ? . 3_565
F(1) H(8) 2.697 ? . 3_565
F(1) H(9) 3.518 ? . 3_565
F(1) H(10) 3.154 ? . 3_565
F(2) H(2) 2.825 ? . 4_554
F(2) H(3) 2.641 ? . 4_654
F(2) H(4) 2.664 ? . 1_554
F(3) H(3) 2.752 ? . 1_655
F(3) H(3) 2.968 ? . 4_654
F(3) H(11) 2.724 ? . 2_645
F(4) H(2) 2.741 ? . 1_455
F(4) H(11) 3.198 ? . 3_566
F(4) H(12) 3.248 ? . 3_566
F(5) H(5) 2.657 ? . 4_555
F(5) H(6) 2.501 ? . 2_545
F(5) H(6) 3.592 ? . 4_555
F(5) H(7) 3.150 ? . 4_555
F(5) H(8) 3.150 ? . 2_545
F(5) H(8) 3.245 ? . 4_555
F(5) H(10) 2.922 ? . 2_545
F(6) H(5) 3.110 ? . 4_555
O(1) H(1) 3.032 ? . 3_665
O(2) H(7) 3.439 ? . 1_655
O(2) H(9) 3.076 ? . 1_655
O(3) H(9) 2.727 ? . 3_566
O(3) H(12) 3.574 ? . 3_566
O(4) H(1) 2.633 ? . 1_556
O(4) H(9) 3.479 ? . 3_566
C(1) H(9) 3.281 ? . 1_655
C(2) H(7) 3.452 ? . 1_655
C(2) H(8) 3.453 ? . 1_655
C(4) H(4) 3.123 ? . 1_554
C(5) H(3) 3.412 ? . 4_654
C(5) H(4) 3.259 ? . 1_554
C(5) H(6) 3.520 ? . 3_665
C(6) H(3) 3.537 ? . 4_654
C(6) H(4) 3.590 ? . 4_554
C(7) H(4) 3.579 ? . 4_554
C(7) H(7) 3.077 ? . 1_655
C(7) H(8) 3.494 ? . 1_655
C(8) H(1) 3.239 ? . 1_556
C(8) H(9) 2.837 ? . 3_566
C(9) H(1) 3.570 ? . 1_556
C(9) H(9) 3.161 ? . 3_566
C(9) H(10) 3.584 ? . 3_566
C(9) H(11) 3.526 ? . 3_566
C(10) H(2) 3.557 ? . 1_455
C(10) H(11) 3.056 ? . 3_566
C(11) H(2) 3.558 ? . 1_455
C(11) H(10) 3.144 ? . 2_545
C(11) H(11) 3.335 ? . 3_566
C(12) H(10) 3.071 ? . 2_545
C(14) H(1) 3.163 ? . 1_556
C(15) H(6) 3.426 ? . 3_565
C(15) H(8) 3.110 ? . 3_565
C(16) H(6) 3.209 ? . 3_565
C(17) H(12) 3.574 ? . 3_566
C(18) H(12) 3.528 ? . 3_566
H(1) O(1) 3.032 ? . 3_665
H(1) O(4) 2.633 ? . 1_554
H(1) C(8) 3.239 ? . 1_554
H(1) C(9) 3.570 ? . 1_554
H(1) C(14) 3.163 ? . 1_554
H(1) H(4) 2.527 ? . 1_554
H(1) H(9) 3.289 ? . 3_565
H(1) H(10) 3.270 ? . 3_565
H(2) F(2) 2.825 ? . 4_555
H(2) F(4) 2.741 ? . 1_655
H(2) C(10) 3.557 ? . 1_655
H(2) C(11) 3.558 ? . 1_655
H(2) H(3) 3.016 ? . 1_655
H(2) H(7) 2.891 ? . 1_655
H(3) F(2) 2.641 ? . 4_455
H(3) F(3) 2.752 ? . 1_455
H(3) F(3) 2.968 ? . 4_455
H(3) C(5) 3.412 ? . 4_455
H(3) C(6) 3.537 ? . 4_455
H(3) H(2) 3.016 ? . 1_455
H(3) H(6) 3.580 ? . 2_545
H(3) H(10) 3.025 ? . 2_545
H(3) H(11) 3.347 ? . 2_545
H(3) H(11) 3.572 ? . 3_566
H(4) F(2) 2.664 ? . 1_556
H(4) C(4) 3.123 ? . 1_556
H(4) C(5) 3.259 ? . 1_556
H(4) C(6) 3.590 ? . 4_555
H(4) C(7) 3.579 ? . 4_555
H(4) H(1) 2.527 ? . 1_556
H(5) F(5) 2.657 ? . 4_554
H(5) F(6) 3.110 ? . 4_554
H(5) H(6) 3.408 ? . 3_565
H(5) H(8) 2.974 ? . 3_565
H(6) F(5) 2.501 ? . 2_555
H(6) F(5) 3.592 ? . 4_554
H(6) C(5) 3.520 ? . 3_665
H(6) C(15) 3.426 ? . 3_565
H(6) C(16) 3.209 ? . 3_565
H(6) H(3) 3.580 ? . 2_555
H(6) H(5) 3.408 ? . 3_565
H(6) H(6) 3.128 ? . 3_565
H(6) H(7) 3.556 ? . 3_565
H(6) H(8) 2.436 ? . 3_565
H(7) F(5) 3.150 ? . 4_554
H(7) O(2) 3.439 ? . 1_455
H(7) C(2) 3.452 ? . 1_455
H(7) C(7) 3.077 ? . 1_455
H(7) H(2) 2.891 ? . 1_455
H(7) H(6) 3.556 ? . 3_565
H(7) H(12) 2.998 ? . 3_566
H(8) F(1) 2.697 ? . 3_565
H(8) F(5) 3.150 ? . 2_555
H(8) F(5) 3.245 ? . 4_554
H(8) C(2) 3.453 ? . 1_455
H(8) C(7) 3.494 ? . 1_455
H(8) C(15) 3.110 ? . 3_565
H(8) H(5) 2.974 ? . 3_565
H(8) H(6) 2.436 ? . 3_565
H(8) H(8) 3.517 ? . 3_565
H(9) F(1) 3.518 ? . 3_565
H(9) O(2) 3.076 ? . 1_455
H(9) O(3) 2.727 ? . 3_566
H(9) O(4) 3.479 ? . 3_566
H(9) C(1) 3.281 ? . 1_455
H(9) C(8) 2.837 ? . 3_566
H(9) C(9) 3.161 ? . 3_566
H(9) H(1) 3.289 ? . 3_565
H(9) H(12) 3.070 ? . 3_566
H(10) F(1) 3.154 ? . 3_565
H(10) F(5) 2.922 ? . 2_555
H(10) C(9) 3.584 ? . 3_566
H(10) C(11) 3.144 ? . 2_555
H(10) C(12) 3.071 ? . 2_555
H(10) H(1) 3.270 ? . 3_565
H(10) H(3) 3.025 ? . 2_555
H(11) F(3) 2.724 ? . 2_655
H(11) F(4) 3.198 ? . 3_566
H(11) C(9) 3.526 ? . 3_566
H(11) C(10) 3.056 ? . 3_566
H(11) C(11) 3.335 ? . 3_566
H(11) H(3) 3.347 ? . 2_555
H(11) H(3) 3.572 ? . 3_566
H(12) F(4) 3.248 ? . 3_566
H(12) O(3) 3.574 ? . 3_566
H(12) C(17) 3.574 ? . 3_566
H(12) C(18) 3.528 ? . 3_566
H(12) H(7) 2.998 ? . 3_566
H(12) H(9) 3.070 ? . 3_566
H(12) H(12) 2.741 ? . 3_566
